data_4134702
loop_
_publ_author_name
'Winterfeld, Kim A.'
'Lavarda, Giulia'
'Yoshida, Kota'
'Bayerlein, Maximilian J.'
'Kise, Koki'
'Tanaka, Takayuki'
'Osuka, Atsuhiro'
'Guldi, Dirk M.'
'Torres, Tom\'as'
'Bottari, Giovanni'

_publ_section_title
;
 Synthesis and Optical Features of Axially and Peripherally Substituted
 Subporphyrins. A Paradigmatic Example of Charge Transfer versus Exciplex
 States.
;
_journal_issue 17
_journal_name_full 'Journal of the American Chemical Society'
_journal_page_first 7920
_journal_page_last 7929
_journal_paper_doi 10.1021/jacs.0c01646
_journal_volume 142
_journal_year 2020
_chemical_formula_moiety 'C49 H31 B N8'
_chemical_formula_sum 'C49 H31 B N8'
_chemical_formula_weight 742.63
_space_group_crystal_system monoclinic
_space_group_IT_number 14
_space_group_name_Hall '-P 2ybc'
_space_group_name_H-M_alt 'P 1 21/c 1'
_atom_sites_solution_hydrogens geom
_audit_creation_method SHELXL-2014/7
_cell_angle_alpha 90
_cell_angle_beta 92.992(2)
_cell_angle_gamma 90
_cell_formula_units_Z 4
_cell_length_a 10.6906(2)
_cell_length_b 12.2749(2)
_cell_length_c 28.9110(6)
_cell_measurement_reflns_used 6910
_cell_measurement_temperature 93(2)
_cell_measurement_theta_max 70.4040
_cell_measurement_theta_min 3.8880
_cell_volume 3788.70(12)
_computing_cell_refinement 'CrysAlisPro 1.171.38.46 (Rigaku OD, 2015)'
_computing_data_collection 'CrysAlisPro 1.171.38.46 (Rigaku OD, 2015)'
_computing_data_reduction 'CrysAlisPro 1.171.38.46 (Rigaku OD, 2015)'
_computing_structure_refinement 'SHELXL-2014/7 (Sheldrick, 2014)'
_diffrn_ambient_temperature 93(2)
_diffrn_detector_area_resol_mean 5.8140
_diffrn_measured_fraction_theta_full 0.996
_diffrn_measured_fraction_theta_max 0.973
_diffrn_measurement_device_type 'Rigaku XtaLAB P200'
_diffrn_measurement_method \w
_diffrn_radiation_monochromator graphite
_diffrn_radiation_source 'fine-focus sealed tube'
_diffrn_radiation_type CuK\a
_diffrn_radiation_wavelength 1.54184
_diffrn_reflns_av_R_equivalents 0.0492
_diffrn_reflns_av_unetI/netI 0.0542
_diffrn_reflns_Laue_measured_fraction_full 0.996
_diffrn_reflns_Laue_measured_fraction_max 0.973
_diffrn_reflns_limit_h_max 12
_diffrn_reflns_limit_h_min -12
_diffrn_reflns_limit_k_max 14
_diffrn_reflns_limit_k_min -15
_diffrn_reflns_limit_l_max 35
_diffrn_reflns_limit_l_min -35
_diffrn_reflns_number 25745
_diffrn_reflns_point_group_measured_fraction_full 0.996
_diffrn_reflns_point_group_measured_fraction_max 0.973
_diffrn_reflns_theta_full 67.684
_diffrn_reflns_theta_max 72.991
_diffrn_reflns_theta_min 3.061
_exptl_absorpt_coefficient_mu 0.618
_exptl_absorpt_correction_T_max 1.00000
_exptl_absorpt_correction_T_min 0.75845
_exptl_absorpt_correction_type multi-scan
_exptl_absorpt_process_details
;
CrysAlisPro 1.171.38.46 (Rigaku Oxford Diffraction, 2015)
Empirical absorption correction using spherical harmonics,
 implemented in SCALE3 ABSPACK scaling algorithm.
;
_exptl_crystal_colour Orange
_exptl_crystal_density_diffrn 1.302
_exptl_crystal_description Prism
_exptl_crystal_F_000 1544
_exptl_crystal_size_max 0.460
_exptl_crystal_size_mid 0.040
_exptl_crystal_size_min 0.010
_refine_diff_density_max 0.426
_refine_diff_density_min -0.284
_refine_diff_density_rms 0.052
_refine_ls_extinction_method none
_refine_ls_goodness_of_fit_ref 1.046
_refine_ls_hydrogen_treatment constr
_refine_ls_matrix_type full
_refine_ls_number_parameters 525
_refine_ls_number_reflns 7362
_refine_ls_number_restraints 0
_refine_ls_restrained_S_all 1.046
_refine_ls_R_factor_all 0.0685
_refine_ls_R_factor_gt 0.0509
_refine_ls_shift/su_max 0.001
_refine_ls_shift/su_mean 0.000
_refine_ls_structure_factor_coef Fsqd
_refine_ls_weighting_details 'w=1/[\s^2^(Fo^2^)+(0.1000P)^2^] where P=(Fo^2^+2Fc^2^)/3'
_refine_ls_weighting_scheme calc
_refine_ls_wR_factor_gt 0.1416
_refine_ls_wR_factor_ref 0.1533
_reflns_Friedel_coverage 0.000
_reflns_number_gt 5741
_reflns_number_total 7362
_reflns_threshold_expression 'I > 2\s(I)'
_cod_data_source_file ja0c01646_si_003.cif
_cod_data_source_block test
_cod_depositor_comments 'Adding full bibliography for 4134700--4134702.cif.'
_cod_original_sg_symbol_H-M 'P 21/c'
_cod_database_code 4134702
_shelx_shelxl_version_number 2014/7
_shelx_space_group_comment
;
The symmetry employed for this shelxl refinement is uniquely defined
by the following loop, which should always be used as a source of
symmetry information in preference to the above space-group names.
They are only intended as comments.
;
_shelx_estimated_absorpt_t_min 0.764
_shelx_estimated_absorpt_t_max 0.994

loop_
_space_group_symop_operation_xyz
'x, y, z'
'-x, y+1/2, -z+1/2'
'-x, -y, -z'
'x, -y-1/2, z-1/2'

loop_
_atom_site_label
_atom_site_type_symbol
_atom_site_fract_x
_atom_site_fract_y
_atom_site_fract_z
_atom_site_U_iso_or_equiv
_atom_site_adp_type
_atom_site_occupancy
_atom_site_site_symmetry_order
_atom_site_calc_flag
_atom_site_refinement_flags_posn
_atom_site_refinement_flags_adp
_atom_site_refinement_flags_occupancy
_atom_site_disorder_assembly
_atom_site_disorder_group
C1 C 0.48161(16) 0.30572(15) 0.64379(6) 0.0246(4) Uani 1 1 d . . . . .
N1 N 0.39825(13) 0.35458(12) 0.67184(5) 0.0221(3) Uani 1 1 d . . . . .
N2 N 0.25035(13) 0.49519(12) 0.68078(5) 0.0224(3) Uani 1 1 d . . . . .
N3 N 0.27737(14) 0.42158(12) 0.60567(5) 0.0233(3) Uani 1 1 d . . . . .
C33 C 0.68145(19) 0.28114(18) 0.57011(7) 0.0357(5) Uani 1 1 d . . . . .
H1 H 0.7133 0.3250 0.5951 0.043 Uiso 1 1 calc R U . . .
C34 C 0.15388(16) 0.30393(15) 0.66639(6) 0.0243(4) Uani 1 1 d . . . . .
C35 C 0.10827(17) 0.22418(15) 0.63857(6) 0.0270(4) Uani 1 1 d . . . . .
C36 C 0.16178(18) 0.19193(16) 0.59578(6) 0.0277(4) Uani 1 1 d . . . . .
C37 C -0.00038(19) 0.16013(18) 0.64935(7) 0.0349(5) Uani 1 1 d . . . . .
C38 C 0.09135(17) 0.32125(15) 0.71121(6) 0.0257(4) Uani 1 1 d . . . . .
C39 C -0.01384(17) 0.38688(16) 0.70893(7) 0.0283(4) Uani 1 1 d . . . . .
C40 C -0.06630(18) 0.42589(17) 0.66513(7) 0.0320(4) Uani 1 1 d . . . . .
C41 C -0.08210(18) 0.42108(17) 0.74762(7) 0.0321(4) Uani 1 1 d . . . . .
C42 C 0.15355(16) 0.27310(15) 0.75206(6) 0.0255(4) Uani 1 1 d . . . . .
C43 C 0.25361(18) 0.20065(15) 0.74702(7) 0.0290(4) Uani 1 1 d . . . . .
H2 H 0.2725 0.1780 0.7167 0.035 Uiso 1 1 calc R U . . .
C44 C 0.32520(19) 0.16119(16) 0.78420(7) 0.0313(4) Uani 1 1 d . . . . .
H3 H 0.3925 0.1129 0.7791 0.038 Uiso 1 1 calc R U . . .
C45 C 0.29979(17) 0.19166(15) 0.82981(6) 0.0275(4) Uani 1 1 d . . . . .
C46 C 0.19198(17) 0.25708(17) 0.83540(7) 0.0313(4) Uani 1 1 d . . . . .
H4 H 0.1667 0.2727 0.8657 0.038 Uiso 1 1 calc R U . . .
C47 C 0.12416(17) 0.29776(16) 0.79817(6) 0.0297(4) Uani 1 1 d . . . . .
H5 H 0.0550 0.3441 0.8032 0.036 Uiso 1 1 calc R U . . .
C48 C 0.4875(2) 0.0980(2) 0.85983(8) 0.0563(7) Uani 1 1 d . . . . .
H6 H 0.4632 0.0263 0.8474 0.084 Uiso 1 1 calc R U . . .
H7 H 0.5347 0.0889 0.8896 0.084 Uiso 1 1 calc R U . . .
H8 H 0.5398 0.1354 0.8380 0.084 Uiso 1 1 calc R U . . .
C49 C 0.3483(2) 0.1915(2) 0.91350(7) 0.0495(6) Uani 1 1 d . . . . .
H9 H 0.3293 0.2695 0.9149 0.074 Uiso 1 1 calc R U . . .
H10 H 0.4211 0.1751 0.9344 0.074 Uiso 1 1 calc R U . . .
H11 H 0.2759 0.1495 0.9230 0.074 Uiso 1 1 calc R U . . .
B1 B 0.27014(19) 0.39182(16) 0.65552(7) 0.0225(4) Uani 1 1 d . . . . .
N4 N 0.20108(16) 0.15787(14) 0.56235(6) 0.0341(4) Uani 1 1 d . . . . .
N6 N -0.11128(17) 0.45626(16) 0.63042(6) 0.0415(4) Uani 1 1 d . . . . .
N7 N -0.13882(17) 0.44871(16) 0.77836(6) 0.0417(4) Uani 1 1 d . . . . .
C2 C 0.58732(17) 0.27634(15) 0.67398(6) 0.0277(4) Uani 1 1 d . . . . .
H12 H 0.6585 0.2363 0.6654 0.033 Uiso 1 1 calc R U . . .
C3 C 0.56750(17) 0.31632(15) 0.71739(6) 0.0267(4) Uani 1 1 d . . . . .
H13 H 0.6226 0.3083 0.7440 0.032 Uiso 1 1 calc R U . . .
C4 C 0.44931(16) 0.37226(15) 0.71568(6) 0.0237(4) Uani 1 1 d . . . . .
C5 C 0.39212(16) 0.44744(14) 0.74508(6) 0.0229(4) Uani 1 1 d . . . . .
C6 C 0.29320(16) 0.51298(15) 0.72565(6) 0.0225(4) Uani 1 1 d . . . . .
C7 C 0.23668(17) 0.61306(15) 0.73893(6) 0.0253(4) Uani 1 1 d . . . . .
H14 H 0.2444 0.6453 0.7688 0.030 Uiso 1 1 calc R U . . .
C8 C 0.16937(17) 0.65471(15) 0.70120(6) 0.0267(4) Uani 1 1 d . . . . .
H15 H 0.1224 0.7204 0.7005 0.032 Uiso 1 1 calc R U . . .
C9 C 0.18232(16) 0.58181(14) 0.66309(6) 0.0234(4) Uani 1 1 d . . . . .
C10 C 0.15875(16) 0.58838(15) 0.61445(6) 0.0250(4) Uani 1 1 d . . . . .
C11 C 0.21735(16) 0.51100(15) 0.58618(6) 0.0248(4) Uani 1 1 d . . . . .
C12 C 0.25794(18) 0.51776(16) 0.53972(6) 0.0290(4) Uani 1 1 d . . . . .
H16 H 0.2286 0.5682 0.5167 0.035 Uiso 1 1 calc R U . . .
C13 C 0.34665(18) 0.43855(16) 0.53444(6) 0.0277(4) Uani 1 1 d . . . . .
H17 H 0.3896 0.4250 0.5071 0.033 Uiso 1 1 calc R U . . .
C14 C 0.36354(16) 0.37994(15) 0.57698(6) 0.0248(4) Uani 1 1 d . . . . .
C15 C 0.46238(17) 0.31294(15) 0.59525(6) 0.0255(4) Uani 1 1 d . . . . .
C16 C 0.44259(17) 0.46949(15) 0.79304(6) 0.0249(4) Uani 1 1 d . . . . .
C17 C 0.36202(18) 0.48729(15) 0.82873(6) 0.0280(4) Uani 1 1 d . . . . .
H18 H 0.2740 0.4840 0.8223 0.034 Uiso 1 1 calc R U . . .
C18 C 0.4084(2) 0.50963(16) 0.87337(7) 0.0331(4) Uani 1 1 d . . . . .
H19 H 0.3522 0.5213 0.8973 0.040 Uiso 1 1 calc R U . . .
C19 C 0.5371(2) 0.51504(16) 0.88328(7) 0.0330(4) Uani 1 1 d . . . . .
H20 H 0.5691 0.5302 0.9139 0.040 Uiso 1 1 calc R U . . .
C20 C 0.61806(18) 0.49803(16) 0.84807(7) 0.0315(4) Uani 1 1 d . . . . .
H21 H 0.7060 0.5012 0.8546 0.038 Uiso 1 1 calc R U . . .
N5 N -0.08814(19) 0.11113(18) 0.65641(7) 0.0506(5) Uani 1 1 d . . . . .
N8 N 0.37569(16) 0.16231(15) 0.86657(5) 0.0332(4) Uani 1 1 d . . . . .
C21 C 0.57194(17) 0.47659(15) 0.80352(6) 0.0274(4) Uani 1 1 d . . . . .
H22 H 0.6286 0.4665 0.7796 0.033 Uiso 1 1 calc R U . . .
C22 C 0.08961(17) 0.68023(16) 0.59226(6) 0.0277(4) Uani 1 1 d . . . . .
C23 C 0.00216(18) 0.65995(18) 0.55561(7) 0.0331(4) Uani 1 1 d . . . . .
H23 H -0.0129 0.5872 0.5456 0.040 Uiso 1 1 calc R U . . .
C24 C -0.06285(19) 0.7449(2) 0.53366(8) 0.0395(5) Uani 1 1 d . . . . .
H24 H -0.1209 0.7300 0.5085 0.047 Uiso 1 1 calc R U . . .
C25 C -0.0435(2) 0.85098(19) 0.54831(8) 0.0421(5) Uani 1 1 d . . . . .
H25 H -0.0890 0.9088 0.5335 0.051 Uiso 1 1 calc R U . . .
C26 C 0.0427(2) 0.87275(17) 0.58474(8) 0.0392(5) Uani 1 1 d . . . . .
H26 H 0.0562 0.9457 0.5948 0.047 Uiso 1 1 calc R U . . .
C27 C 0.10934(18) 0.78807(16) 0.60649(7) 0.0318(4) Uani 1 1 d . . . . .
H27 H 0.1687 0.8036 0.6312 0.038 Uiso 1 1 calc R U . . .
C28 C 0.55138(18) 0.26527(16) 0.56331(6) 0.0283(4) Uani 1 1 d . . . . .
C29 C 0.5069(2) 0.20375(17) 0.52527(7) 0.0350(5) Uani 1 1 d . . . . .
H28 H 0.4193 0.1939 0.5196 0.042 Uiso 1 1 calc R U . . .
C30 C 0.5897(3) 0.1571(2) 0.49583(8) 0.0497(6) Uani 1 1 d . . . . .
H29 H 0.5587 0.1152 0.4701 0.060 Uiso 1 1 calc R U . . .
C31 C 0.7179(3) 0.1712(2) 0.50377(8) 0.0537(7) Uani 1 1 d . . . . .
H30 H 0.7744 0.1380 0.4838 0.064 Uiso 1 1 calc R U . . .
C32 C 0.7632(2) 0.2334(2) 0.54063(8) 0.0458(6) Uani 1 1 d . . . . .
H31 H 0.8510 0.2434 0.5458 0.055 Uiso 1 1 calc R U . . .

loop_
_atom_site_aniso_label
_atom_site_aniso_U_11
_atom_site_aniso_U_22
_atom_site_aniso_U_33
_atom_site_aniso_U_23
_atom_site_aniso_U_13
_atom_site_aniso_U_12
C1 0.0255(9) 0.0209(9) 0.0278(9) -0.0014(7) 0.0043(7) 0.0017(7)
N1 0.0238(7) 0.0196(7) 0.0229(7) -0.0005(6) 0.0015(6) 0.0004(6)
N2 0.0239(7) 0.0189(8) 0.0244(7) -0.0005(6) 0.0014(6) 0.0006(6)
N3 0.0268(7) 0.0196(8) 0.0234(8) -0.0004(6) 0.0011(6) -0.0008(6)
C33 0.0362(11) 0.0385(12) 0.0331(11) 0.0067(9) 0.0075(8) 0.0057(9)
C34 0.0242(9) 0.0217(9) 0.0268(9) 0.0027(7) -0.0008(7) 0.0026(7)
C35 0.0288(9) 0.0256(10) 0.0267(9) -0.0009(7) 0.0008(7) -0.0020(7)
C36 0.0321(10) 0.0241(10) 0.0265(10) 0.0006(7) -0.0028(8) -0.0045(8)
C37 0.0385(11) 0.0344(11) 0.0318(10) -0.0070(8) 0.0037(8) -0.0087(9)
C38 0.0244(9) 0.0235(9) 0.0295(10) -0.0002(7) 0.0032(7) -0.0050(7)
C39 0.0267(9) 0.0258(10) 0.0324(10) 0.0008(8) 0.0024(7) -0.0014(7)
C40 0.0250(9) 0.0318(11) 0.0393(11) 0.0001(9) 0.0017(8) -0.0020(8)
C41 0.0275(9) 0.0297(11) 0.0391(11) 0.0066(8) 0.0027(8) 0.0044(8)
C42 0.0252(9) 0.0241(9) 0.0275(9) 0.0003(7) 0.0032(7) -0.0053(7)
C43 0.0380(10) 0.0231(10) 0.0261(9) 0.0007(7) 0.0041(8) 0.0002(8)
C44 0.0396(11) 0.0247(10) 0.0299(10) 0.0019(8) 0.0039(8) 0.0048(8)
C45 0.0324(10) 0.0248(10) 0.0255(9) 0.0029(7) 0.0024(7) -0.0021(8)
C46 0.0296(10) 0.0380(11) 0.0268(10) -0.0017(8) 0.0059(7) 0.0006(8)
C47 0.0265(9) 0.0334(11) 0.0296(10) -0.0010(8) 0.0053(7) 0.0012(8)
C48 0.0634(16) 0.0688(18) 0.0362(13) 0.0037(12) -0.0013(11) 0.0369(14)
C49 0.0514(14) 0.0704(17) 0.0266(11) -0.0007(11) 0.0005(9) 0.0220(12)
B1 0.0255(10) 0.0200(10) 0.0219(10) -0.0016(8) -0.0001(7) -0.0001(8)
N4 0.0385(9) 0.0340(10) 0.0295(9) -0.0010(7) -0.0001(7) -0.0031(7)
N6 0.0395(10) 0.0416(11) 0.0425(11) 0.0060(8) -0.0064(8) -0.0005(8)
N7 0.0354(10) 0.0460(11) 0.0443(11) 0.0065(8) 0.0091(8) 0.0130(8)
C2 0.0281(9) 0.0267(10) 0.0284(10) 0.0002(7) 0.0013(7) 0.0043(7)
C3 0.0275(9) 0.0262(10) 0.0262(9) -0.0005(7) -0.0008(7) 0.0039(7)
C4 0.0247(9) 0.0233(9) 0.0230(9) 0.0020(7) 0.0009(7) -0.0004(7)
C5 0.0221(8) 0.0210(9) 0.0259(9) 0.0004(7) 0.0039(7) -0.0017(7)
C6 0.0222(8) 0.0226(9) 0.0231(8) -0.0010(7) 0.0038(6) -0.0039(7)
C7 0.0266(9) 0.0229(9) 0.0268(9) -0.0041(7) 0.0037(7) 0.0003(7)
C8 0.0267(9) 0.0220(9) 0.0316(10) -0.0005(7) 0.0035(7) 0.0029(7)
C9 0.0205(8) 0.0203(9) 0.0293(9) 0.0000(7) 0.0010(7) 0.0002(7)
C10 0.0230(8) 0.0231(9) 0.0290(9) 0.0019(7) 0.0015(7) -0.0012(7)
C11 0.0256(9) 0.0211(9) 0.0273(9) 0.0010(7) -0.0017(7) -0.0012(7)
C12 0.0344(10) 0.0278(10) 0.0243(9) 0.0030(7) -0.0027(7) -0.0005(8)
C13 0.0343(10) 0.0290(10) 0.0200(9) -0.0015(7) 0.0033(7) -0.0015(8)
C14 0.0274(9) 0.0227(9) 0.0244(9) -0.0041(7) 0.0028(7) -0.0014(7)
C15 0.0288(9) 0.0213(9) 0.0263(9) -0.0024(7) 0.0019(7) -0.0022(7)
C16 0.0286(9) 0.0201(9) 0.0260(9) -0.0004(7) 0.0007(7) 0.0000(7)
C17 0.0304(9) 0.0238(10) 0.0299(10) 0.0006(7) 0.0039(7) 0.0013(7)
C18 0.0432(11) 0.0297(11) 0.0268(10) 0.0012(8) 0.0066(8) 0.0020(9)
C19 0.0450(11) 0.0265(10) 0.0269(10) -0.0002(8) -0.0048(8) 0.0018(9)
C20 0.0328(10) 0.0292(11) 0.0319(10) 0.0007(8) -0.0048(8) 0.0001(8)
N5 0.0489(11) 0.0535(13) 0.0505(12) -0.0113(10) 0.0110(9) -0.0251(10)
N8 0.0372(9) 0.0371(10) 0.0254(8) 0.0002(7) 0.0014(7) 0.0072(7)
C21 0.0295(9) 0.0253(10) 0.0274(9) -0.0001(7) 0.0017(7) -0.0004(8)
C22 0.0268(9) 0.0280(10) 0.0288(10) 0.0048(8) 0.0055(7) 0.0038(8)
C23 0.0307(10) 0.0367(12) 0.0318(10) 0.0076(8) 0.0020(8) 0.0016(8)
C24 0.0315(10) 0.0511(14) 0.0359(11) 0.0149(10) 0.0025(8) 0.0066(9)
C25 0.0399(12) 0.0418(13) 0.0455(12) 0.0184(10) 0.0104(9) 0.0153(10)
C26 0.0439(12) 0.0261(11) 0.0491(13) 0.0108(9) 0.0175(10) 0.0087(9)
C27 0.0329(10) 0.0276(10) 0.0356(11) 0.0031(8) 0.0092(8) 0.0024(8)
C28 0.0351(10) 0.0254(10) 0.0248(9) 0.0039(7) 0.0068(7) 0.0055(8)
C29 0.0455(12) 0.0329(11) 0.0270(10) -0.0013(8) 0.0064(8) 0.0046(9)
C30 0.0734(17) 0.0465(14) 0.0304(11) -0.0063(10) 0.0132(11) 0.0129(12)
C31 0.0624(16) 0.0596(16) 0.0413(13) 0.0069(12) 0.0252(12) 0.0258(13)
C32 0.0405(12) 0.0571(15) 0.0409(13) 0.0173(11) 0.0131(10) 0.0133(11)

loop_
_atom_type_symbol
_atom_type_description
_atom_type_scat_dispersion_real
_atom_type_scat_dispersion_imag
_atom_type_scat_source
C C 0.0181 0.0091 'International Tables Vol C Tables 4.2.6.8 and 6.1.1.4'
H H 0.0000 0.0000 'International Tables Vol C Tables 4.2.6.8 and 6.1.1.4'
B B 0.0090 0.0039 'International Tables Vol C Tables 4.2.6.8 and 6.1.1.4'
N N 0.0311 0.0180 'International Tables Vol C Tables 4.2.6.8 and 6.1.1.4'

loop_
_geom_angle_atom_site_label_1
_geom_angle_atom_site_label_2
_geom_angle_atom_site_label_3
_geom_angle
_geom_angle_site_symmetry_1
_geom_angle_site_symmetry_3
_geom_angle_publ_flag
N1 C1 C15 119.64(16) . . ?
N1 C1 C2 105.35(15) . . ?
C15 C1 C2 133.56(17) . . ?
C4 N1 C1 112.06(14) . . ?
C4 N1 B1 123.84(15) . . ?
C1 N1 B1 123.94(15) . . ?
C6 N2 C9 111.96(15) . . ?
C6 N2 B1 123.55(15) . . ?
C9 N2 B1 124.42(15) . . ?
C14 N3 C11 111.28(15) . . ?
C14 N3 B1 124.30(15) . . ?
C11 N3 B1 122.94(15) . . ?
C32 C33 C28 120.5(2) . . ?
C32 C33 H1 119.8 . . ?
C28 C33 H1 119.8 . . ?
C35 C34 C38 117.10(16) . . ?
C35 C34 B1 127.05(17) . . ?
C38 C34 B1 115.78(15) . . ?
C34 C35 C36 124.41(17) . . ?
C34 C35 C37 122.45(18) . . ?
C36 C35 C37 113.13(16) . . ?
N4 C36 C35 174.5(2) . . ?
N5 C37 C35 177.5(2) . . ?
C39 C38 C42 127.85(18) . . ?
C39 C38 C34 116.00(16) . . ?
C42 C38 C34 116.00(16) . . ?
C38 C39 C41 125.51(17) . . ?
C38 C39 C40 120.96(18) . . ?
C41 C39 C40 113.52(17) . . ?
N6 C40 C39 178.2(2) . . ?
N7 C41 C39 178.9(2) . . ?
C43 C42 C47 116.11(17) . . ?
C43 C42 C38 119.52(17) . . ?
C47 C42 C38 124.31(17) . . ?
C44 C43 C42 122.53(18) . . ?
C44 C43 H2 118.7 . . ?
C42 C43 H2 118.7 . . ?
C43 C44 C45 120.73(18) . . ?
C43 C44 H3 119.6 . . ?
C45 C44 H3 119.6 . . ?
N8 C45 C44 121.81(18) . . ?
N8 C45 C46 121.22(17) . . ?
C44 C45 C46 116.95(17) . . ?
C47 C46 C45 121.28(18) . . ?
C47 C46 H4 119.4 . . ?
C45 C46 H4 119.4 . . ?
C46 C47 C42 122.01(18) . . ?
C46 C47 H5 119.0 . . ?
C42 C47 H5 119.0 . . ?
N8 C48 H6 109.5 . . ?
N8 C48 H7 109.5 . . ?
H6 C48 H7 109.5 . . ?
N8 C48 H8 109.5 . . ?
H6 C48 H8 109.5 . . ?
H7 C48 H8 109.5 . . ?
N8 C49 H9 109.5 . . ?
N8 C49 H10 109.5 . . ?
H9 C49 H10 109.5 . . ?
N8 C49 H11 109.5 . . ?
H9 C49 H11 109.5 . . ?
H10 C49 H11 109.5 . . ?
N2 B1 N3 106.36(15) . . ?
N2 B1 N1 104.92(14) . . ?
N3 B1 N1 106.65(15) . . ?
N2 B1 C34 109.24(15) . . ?
N3 B1 C34 114.33(14) . . ?
N1 B1 C34 114.63(15) . . ?
C3 C2 C1 108.13(16) . . ?
C3 C2 H12 125.9 . . ?
C1 C2 H12 125.9 . . ?
C2 C3 C4 108.45(16) . . ?
C2 C3 H13 125.8 . . ?
C4 C3 H13 125.8 . . ?
N1 C4 C5 119.66(15) . . ?
N1 C4 C3 105.26(15) . . ?
C5 C4 C3 134.26(16) . . ?
C4 C5 C6 117.89(16) . . ?
C4 C5 C16 122.13(15) . . ?
C6 C5 C16 119.49(16) . . ?
N2 C6 C5 119.28(16) . . ?
N2 C6 C7 105.43(15) . . ?
C5 C6 C7 134.12(16) . . ?
C8 C7 C6 108.50(16) . . ?
C8 C7 H14 125.7 . . ?
C6 C7 H14 125.7 . . ?
C7 C8 C9 108.12(16) . . ?
C7 C8 H15 125.9 . . ?
C9 C8 H15 125.9 . . ?
N2 C9 C10 118.50(16) . . ?
N2 C9 C8 105.54(15) . . ?
C10 C9 C8 135.11(17) . . ?
C9 C10 C11 118.17(16) . . ?
C9 C10 C22 122.23(17) . . ?
C11 C10 C22 119.12(16) . . ?
N3 C11 C10 120.51(16) . . ?
N3 C11 C12 105.78(16) . . ?
C10 C11 C12 131.61(17) . . ?
C13 C12 C11 107.91(16) . . ?
C13 C12 H16 126.0 . . ?
C11 C12 H16 126.0 . . ?
C12 C13 C14 108.56(16) . . ?
C12 C13 H17 125.7 . . ?
C14 C13 H17 125.7 . . ?
N3 C14 C15 120.12(16) . . ?
N3 C14 C13 105.94(16) . . ?
C15 C14 C13 132.13(17) . . ?
C1 C15 C14 118.28(16) . . ?
C1 C15 C28 122.05(16) . . ?
C14 C15 C28 119.16(16) . . ?
C17 C16 C21 118.03(16) . . ?
C17 C16 C5 120.69(16) . . ?
C21 C16 C5 121.25(16) . . ?
C18 C17 C16 120.99(18) . . ?
C18 C17 H18 119.5 . . ?
C16 C17 H18 119.5 . . ?
C17 C18 C19 120.21(19) . . ?
C17 C18 H19 119.9 . . ?
C19 C18 H19 119.9 . . ?
C20 C19 C18 119.32(18) . . ?
C20 C19 H20 120.3 . . ?
C18 C19 H20 120.3 . . ?
C21 C20 C19 120.52(18) . . ?
C21 C20 H21 119.7 . . ?
C19 C20 H21 119.7 . . ?
C45 N8 C49 121.89(17) . . ?
C45 N8 C48 120.21(17) . . ?
C49 N8 C48 117.89(17) . . ?
C20 C21 C16 120.91(18) . . ?
C20 C21 H22 119.5 . . ?
C16 C21 H22 119.5 . . ?
C23 C22 C27 118.41(18) . . ?
C23 C22 C10 119.54(18) . . ?
C27 C22 C10 122.04(17) . . ?
C24 C23 C22 120.8(2) . . ?
C24 C23 H23 119.6 . . ?
C22 C23 H23 119.6 . . ?
C25 C24 C23 120.3(2) . . ?
C25 C24 H24 119.9 . . ?
C23 C24 H24 119.9 . . ?
C24 C25 C26 119.78(19) . . ?
C24 C25 H25 120.1 . . ?
C26 C25 H25 120.1 . . ?
C25 C26 C27 120.2(2) . . ?
C25 C26 H26 119.9 . . ?
C27 C26 H26 119.9 . . ?
C26 C27 C22 120.54(19) . . ?
C26 C27 H27 119.7 . . ?
C22 C27 H27 119.7 . . ?
C29 C28 C33 118.57(18) . . ?
C29 C28 C15 120.06(17) . . ?
C33 C28 C15 121.36(17) . . ?
C30 C29 C28 120.3(2) . . ?
C30 C29 H28 119.8 . . ?
C28 C29 H28 119.8 . . ?
C29 C30 C31 120.3(2) . . ?
C29 C30 H29 119.9 . . ?
C31 C30 H29 119.9 . . ?
C32 C31 C30 120.1(2) . . ?
C32 C31 H30 120.0 . . ?
C30 C31 H30 120.0 . . ?
C31 C32 C33 120.2(2) . . ?
C31 C32 H31 119.9 . . ?
C33 C32 H31 119.9 . . ?

loop_
_geom_bond_atom_site_label_1
_geom_bond_atom_site_label_2
_geom_bond_distance
_geom_bond_site_symmetry_2
_geom_bond_publ_flag
C1 N1 1.374(2) . ?
C1 C15 1.411(2) . ?
C1 C2 1.437(2) . ?
N1 C4 1.371(2) . ?
N1 B1 1.497(2) . ?
N2 C6 1.370(2) . ?
N2 C9 1.372(2) . ?
N2 B1 1.485(2) . ?
N3 C14 1.370(2) . ?
N3 C11 1.377(2) . ?
N3 B1 1.493(2) . ?
C33 C32 1.383(3) . ?
C33 C28 1.408(3) . ?
C33 H1 0.9500 . ?
C34 C35 1.342(3) . ?
C34 C38 1.504(3) . ?
C34 B1 1.688(3) . ?
C35 C36 1.445(3) . ?
C35 C37 1.450(3) . ?
C36 N4 1.152(3) . ?
C37 N5 1.142(3) . ?
C38 C39 1.382(3) . ?
C38 C42 1.451(3) . ?
C39 C41 1.430(3) . ?
C39 C40 1.440(3) . ?
C40 N6 1.152(3) . ?
C41 N7 1.153(3) . ?
C42 C43 1.405(3) . ?
C42 C47 1.418(3) . ?
C43 C44 1.375(3) . ?
C43 H2 0.9500 . ?
C44 C45 1.411(3) . ?
C44 H3 0.9500 . ?
C45 N8 1.352(2) . ?
C45 C46 1.421(3) . ?
C46 C47 1.361(3) . ?
C46 H4 0.9500 . ?
C47 H5 0.9500 . ?
C48 N8 1.454(3) . ?
C48 H6 0.9800 . ?
C48 H7 0.9800 . ?
C48 H8 0.9800 . ?
C49 N8 1.448(3) . ?
C49 H9 0.9800 . ?
C49 H10 0.9800 . ?
C49 H11 0.9800 . ?
C2 C3 1.374(3) . ?
C2 H12 0.9500 . ?
C3 C4 1.437(2) . ?
C3 H13 0.9500 . ?
C4 C5 1.415(2) . ?
C5 C6 1.421(2) . ?
C5 C16 1.486(2) . ?
C6 C7 1.430(2) . ?
C7 C8 1.374(3) . ?
C7 H14 0.9500 . ?
C8 C9 1.432(3) . ?
C8 H15 0.9500 . ?
C9 C10 1.418(2) . ?
C10 C11 1.420(3) . ?
C10 C22 1.476(3) . ?
C11 C12 1.435(3) . ?
C12 C13 1.372(3) . ?
C12 H16 0.9500 . ?
C13 C14 1.428(3) . ?
C13 H17 0.9500 . ?
C14 C15 1.419(3) . ?
C15 C28 1.481(3) . ?
C16 C17 1.395(3) . ?
C16 C21 1.403(2) . ?
C17 C18 1.386(3) . ?
C17 H18 0.9500 . ?
C18 C19 1.392(3) . ?
C18 H19 0.9500 . ?
C19 C20 1.386(3) . ?
C19 H20 0.9500 . ?
C20 C21 1.380(3) . ?
C20 H21 0.9500 . ?
C21 H22 0.9500 . ?
C22 C23 1.399(3) . ?
C22 C27 1.399(3) . ?
C23 C24 1.388(3) . ?
C23 H23 0.9500 . ?
C24 C25 1.381(3) . ?
C24 H24 0.9500 . ?
C25 C26 1.389(3) . ?
C25 H25 0.9500 . ?
C26 C27 1.392(3) . ?
C26 H26 0.9500 . ?
C27 H27 0.9500 . ?
C28 C29 1.397(3) . ?
C29 C30 1.384(3) . ?
C29 H28 0.9500 . ?
C30 C31 1.388(4) . ?
C30 H29 0.9500 . ?
C31 C32 1.378(4) . ?
C31 H30 0.9500 . ?
C32 H31 0.9500 . ?

loop_
_geom_torsion_atom_site_label_1
_geom_torsion_atom_site_label_2
_geom_torsion_atom_site_label_3
_geom_torsion_atom_site_label_4
_geom_torsion
_geom_torsion_site_symmetry_1
_geom_torsion_site_symmetry_2
_geom_torsion_site_symmetry_3
_geom_torsion_site_symmetry_4
_geom_torsion_publ_flag
C15 C1 N1 C4 -159.50(17) . . . . ?
C2 C1 N1 C4 8.6(2) . . . . ?
C15 C1 N1 B1 16.2(3) . . . . ?
C2 C1 N1 B1 -175.76(16) . . . . ?
C38 C34 C35 C36 -175.91(17) . . . . ?
B1 C34 C35 C36 7.3(3) . . . . ?
C38 C34 C35 C37 3.1(3) . . . . ?
B1 C34 C35 C37 -173.69(17) . . . . ?
C35 C34 C38 C39 -84.8(2) . . . . ?
B1 C34 C38 C39 92.35(19) . . . . ?
C35 C34 C38 C42 99.18(19) . . . . ?
B1 C34 C38 C42 -83.66(19) . . . . ?
C42 C38 C39 C41 0.5(3) . . . . ?
C34 C38 C39 C41 -174.91(18) . . . . ?
C42 C38 C39 C40 -178.24(18) . . . . ?
C34 C38 C39 C40 6.3(3) . . . . ?
C39 C38 C42 C43 174.53(18) . . . . ?
C34 C38 C42 C43 -10.0(2) . . . . ?
C39 C38 C42 C47 -8.5(3) . . . . ?
C34 C38 C42 C47 166.97(17) . . . . ?
C47 C42 C43 C44 -4.4(3) . . . . ?
C38 C42 C43 C44 172.89(18) . . . . ?
C42 C43 C44 C45 0.6(3) . . . . ?
C43 C44 C45 N8 -173.68(19) . . . . ?
C43 C44 C45 C46 4.9(3) . . . . ?
N8 C45 C46 C47 171.87(19) . . . . ?
C44 C45 C46 C47 -6.7(3) . . . . ?
C45 C46 C47 C42 3.0(3) . . . . ?
C43 C42 C47 C46 2.5(3) . . . . ?
C38 C42 C47 C46 -174.57(18) . . . . ?
C6 N2 B1 N3 -149.30(15) . . . . ?
C9 N2 B1 N3 34.1(2) . . . . ?
C6 N2 B1 N1 -36.5(2) . . . . ?
C9 N2 B1 N1 146.84(16) . . . . ?
C6 N2 B1 C34 86.84(19) . . . . ?
C9 N2 B1 C34 -89.80(19) . . . . ?
C14 N3 B1 N2 136.54(16) . . . . ?
C11 N3 B1 N2 -28.4(2) . . . . ?
C14 N3 B1 N1 25.0(2) . . . . ?
C11 N3 B1 N1 -139.98(16) . . . . ?
C14 N3 B1 C34 -102.83(19) . . . . ?
C11 N3 B1 C34 92.23(19) . . . . ?
C4 N1 B1 N2 33.0(2) . . . . ?
C1 N1 B1 N2 -142.19(16) . . . . ?
C4 N1 B1 N3 145.55(16) . . . . ?
C1 N1 B1 N3 -29.6(2) . . . . ?
C4 N1 B1 C34 -86.8(2) . . . . ?
C1 N1 B1 C34 98.0(2) . . . . ?
C35 C34 B1 N2 151.60(17) . . . . ?
C38 C34 B1 N2 -25.2(2) . . . . ?
C35 C34 B1 N3 32.6(3) . . . . ?
C38 C34 B1 N3 -144.25(16) . . . . ?
C35 C34 B1 N1 -91.0(2) . . . . ?
C38 C34 B1 N1 92.16(19) . . . . ?
N1 C1 C2 C3 -4.9(2) . . . . ?
C15 C1 C2 C3 160.8(2) . . . . ?
C1 C2 C3 C4 -0.3(2) . . . . ?
C1 N1 C4 C5 162.36(16) . . . . ?
B1 N1 C4 C5 -13.3(3) . . . . ?
C1 N1 C4 C3 -8.7(2) . . . . ?
B1 N1 C4 C3 175.62(16) . . . . ?
C2 C3 C4 N1 5.3(2) . . . . ?
C2 C3 C4 C5 -163.9(2) . . . . ?
N1 C4 C5 C6 -8.5(3) . . . . ?
C3 C4 C5 C6 159.5(2) . . . . ?
N1 C4 C5 C16 179.58(16) . . . . ?
C3 C4 C5 C16 -12.5(3) . . . . ?
C9 N2 C6 C5 -162.71(16) . . . . ?
B1 N2 C6 C5 20.3(3) . . . . ?
C9 N2 C6 C7 6.63(19) . . . . ?
B1 N2 C6 C7 -170.38(16) . . . . ?
C4 C5 C6 N2 5.2(2) . . . . ?
C16 C5 C6 N2 177.41(15) . . . . ?
C4 C5 C6 C7 -160.38(19) . . . . ?
C16 C5 C6 C7 11.8(3) . . . . ?
N2 C6 C7 C8 -3.8(2) . . . . ?
C5 C6 C7 C8 163.2(2) . . . . ?
C6 C7 C8 C9 -0.2(2) . . . . ?
C6 N2 C9 C10 164.27(15) . . . . ?
B1 N2 C9 C10 -18.7(3) . . . . ?
C6 N2 C9 C8 -6.8(2) . . . . ?
B1 N2 C9 C8 170.22(16) . . . . ?
C7 C8 C9 N2 4.1(2) . . . . ?
C7 C8 C9 C10 -164.71(19) . . . . ?
N2 C9 C10 C11 -6.2(2) . . . . ?
C8 C9 C10 C11 161.5(2) . . . . ?
N2 C9 C10 C22 -178.19(16) . . . . ?
C8 C9 C10 C22 -10.5(3) . . . . ?
C14 N3 C11 C10 -158.02(16) . . . . ?
B1 N3 C11 C10 8.7(3) . . . . ?
C14 N3 C11 C12 7.33(19) . . . . ?
B1 N3 C11 C12 174.02(16) . . . . ?
C9 C10 C11 N3 10.9(3) . . . . ?
C22 C10 C11 N3 -176.85(15) . . . . ?
C9 C10 C11 C12 -150.06(19) . . . . ?
C22 C10 C11 C12 22.1(3) . . . . ?
N3 C11 C12 C13 -4.5(2) . . . . ?
C10 C11 C12 C13 158.51(19) . . . . ?
C11 C12 C13 C14 0.3(2) . . . . ?
C11 N3 C14 C15 159.34(16) . . . . ?
B1 N3 C14 C15 -7.1(3) . . . . ?
C11 N3 C14 C13 -7.1(2) . . . . ?
B1 N3 C14 C13 -173.60(16) . . . . ?
C12 C13 C14 N3 4.0(2) . . . . ?
C12 C13 C14 C15 -160.14(19) . . . . ?
N1 C1 C15 C14 6.1(3) . . . . ?
C2 C1 C15 C14 -158.0(2) . . . . ?
N1 C1 C15 C28 177.81(16) . . . . ?
C2 C1 C15 C28 13.8(3) . . . . ?
N3 C14 C15 C1 -10.5(3) . . . . ?
C13 C14 C15 C1 151.9(2) . . . . ?
N3 C14 C15 C28 177.56(16) . . . . ?
C13 C14 C15 C28 -20.1(3) . . . . ?
C4 C5 C16 C17 -142.48(18) . . . . ?
C6 C5 C16 C17 45.7(3) . . . . ?
C4 C5 C16 C21 39.6(3) . . . . ?
C6 C5 C16 C21 -132.19(19) . . . . ?
C21 C16 C17 C18 -1.0(3) . . . . ?
C5 C16 C17 C18 -178.95(17) . . . . ?
C16 C17 C18 C19 0.2(3) . . . . ?
C17 C18 C19 C20 0.1(3) . . . . ?
C18 C19 C20 C21 0.4(3) . . . . ?
C44 C45 N8 C49 -178.6(2) . . . . ?
C46 C45 N8 C49 2.9(3) . . . . ?
C44 C45 N8 C48 0.3(3) . . . . ?
C46 C45 N8 C48 -178.2(2) . . . . ?
C19 C20 C21 C16 -1.2(3) . . . . ?
C17 C16 C21 C20 1.5(3) . . . . ?
C5 C16 C21 C20 179.43(17) . . . . ?
C9 C10 C22 C23 -139.03(19) . . . . ?
C11 C10 C22 C23 49.1(2) . . . . ?
C9 C10 C22 C27 41.5(3) . . . . ?
C11 C10 C22 C27 -130.4(2) . . . . ?
C27 C22 C23 C24 0.4(3) . . . . ?
C10 C22 C23 C24 -179.05(18) . . . . ?
C22 C23 C24 C25 -1.1(3) . . . . ?
C23 C24 C25 C26 0.9(3) . . . . ?
C24 C25 C26 C27 -0.1(3) . . . . ?
C25 C26 C27 C22 -0.6(3) . . . . ?
C23 C22 C27 C26 0.4(3) . . . . ?
C10 C22 C27 C26 179.87(18) . . . . ?
C32 C33 C28 C29 -2.3(3) . . . . ?
C32 C33 C28 C15 178.17(19) . . . . ?
C1 C15 C28 C29 134.0(2) . . . . ?
C14 C15 C28 C29 -54.4(3) . . . . ?
C1 C15 C28 C33 -46.5(3) . . . . ?
C14 C15 C28 C33 125.1(2) . . . . ?
C33 C28 C29 C30 1.8(3) . . . . ?
C15 C28 C29 C30 -178.7(2) . . . . ?
C28 C29 C30 C31 -0.2(4) . . . . ?
C29 C30 C31 C32 -1.1(4) . . . . ?
C30 C31 C32 C33 0.6(4) . . . . ?
C28 C33 C32 C31 1.1(3) . . . . ?
